data_7151777
loop_
_publ_author_name
'Akhigbe, Joshua'
'Peters, Gretchen'
'Zeller, Matthias'
'Br\"uckner, Christian'

_publ_section_title
;
 Unexpected hydroxylamine-induced ring-closure reactions of
 meso-tetraphenylsecochlorin bisaldehyde.
;
_journal_issue 7
_journal_name_full 'Organic &amp; biomolecular chemistry'
_journal_page_first 2306
_journal_page_last 2313
_journal_paper_doi 10.1039/c0ob00920b
_journal_volume 9
_journal_year 2011
_chemical_formula_sum 'C45 H33 N5 O3'
_chemical_formula_weight 691.76
_chemical_name_systematic
;
?
;
_space_group_IT_number 15
_symmetry_cell_setting monoclinic
_symmetry_space_group_name_Hall '-C 2yc'
_symmetry_space_group_name_H-M 'C 1 2/c 1'
_atom_sites_solution_hydrogens geom
_atom_sites_solution_primary direct
_atom_sites_solution_secondary difmap
_audit_creation_method SHELXL-97
_cell_angle_alpha 90.00
_cell_angle_beta 130.953(5)
_cell_angle_gamma 90.00
_cell_formula_units_Z 8
_cell_length_a 38.963(16)
_cell_length_b 9.070(4)
_cell_length_c 25.863(11)
_cell_measurement_reflns_used 1282
_cell_measurement_temperature 100(2)
_cell_measurement_theta_max 20.79
_cell_measurement_theta_min 2.35
_cell_volume 6903(5)
_computing_cell_refinement 'Apex2 v2009.7-0'
_computing_data_collection 'Apex2 v2009.7-0 (Bruker, 2009)'
_computing_data_reduction 'Apex2 v2009.7-0'
_computing_molecular_graphics 'SHELXTL 6.14'
_computing_publication_material 'SHELXTL 6.14'
_computing_structure_refinement 'SHELXTL 6.14'
_computing_structure_solution 'SHELXTL 6.14 (Bruker, 2000-2003; Sheldrick, 2008)'
_diffrn_ambient_temperature 100(2)
_diffrn_measured_fraction_theta_full 0.996
_diffrn_measured_fraction_theta_max 0.996
_diffrn_measurement_device_type 'Bruker AXS SMART APEX CCD diffractometer'
_diffrn_measurement_method '\w scans'
_diffrn_radiation_monochromator graphite
_diffrn_radiation_source 'fine-focus sealed tube'
_diffrn_radiation_type MoK\a
_diffrn_radiation_wavelength 0.71073
_diffrn_reflns_av_R_equivalents 0.0892
_diffrn_reflns_av_sigmaI/netI 0.1448
_diffrn_reflns_limit_h_max 48
_diffrn_reflns_limit_h_min -38
_diffrn_reflns_limit_k_max 11
_diffrn_reflns_limit_k_min -10
_diffrn_reflns_limit_l_max 23
_diffrn_reflns_limit_l_min -32
_diffrn_reflns_number 16363
_diffrn_reflns_theta_full 26.37
_diffrn_reflns_theta_max 26.37
_diffrn_reflns_theta_min 1.38
_diffrn_standards_number 0
_exptl_absorpt_coefficient_mu 0.085
_exptl_absorpt_correction_T_max 0.7461
_exptl_absorpt_correction_T_min 0.6142
_exptl_absorpt_correction_type multi-scan
_exptl_absorpt_process_details 'Apex2 v2009.7-0 (Bruker, 2009)'
_exptl_crystal_colour black
_exptl_crystal_density_diffrn 1.331
_exptl_crystal_density_method 'not measured'
_exptl_crystal_description plate
_exptl_crystal_F_000 2896
_exptl_crystal_size_max 0.24
_exptl_crystal_size_mid 0.22
_exptl_crystal_size_min 0.08
_refine_diff_density_max 1.316
_refine_diff_density_min -0.412
_refine_diff_density_rms 0.135
_refine_ls_extinction_method none
_refine_ls_goodness_of_fit_ref 0.961
_refine_ls_hydrogen_treatment constr
_refine_ls_matrix_type full
_refine_ls_number_parameters 480
_refine_ls_number_reflns 7040
_refine_ls_number_restraints 0
_refine_ls_restrained_S_all 0.961
_refine_ls_R_factor_all 0.1951
_refine_ls_R_factor_gt 0.0855
_refine_ls_shift/su_max 0.001
_refine_ls_shift/su_mean 0.000
_refine_ls_structure_factor_coef Fsqd
_refine_ls_weighting_details 'calc w=1/[\s^2^(Fo^2^)+(0.1485P)^2^+0.0000P] where P=(Fo^2^+2Fc^2^)/3'
_refine_ls_weighting_scheme calc
_refine_ls_wR_factor_gt 0.2202
_refine_ls_wR_factor_ref 0.2784
_reflns_number_gt 3065
_reflns_number_total 7040
_reflns_threshold_expression I>2\s(I)
_cod_data_source_file c0ob00920b.txt
_cod_data_source_block 09mz434_0m
_cod_depositor_comments
;
The following automatic conversions were performed:
'_symmetry_cell_setting' value 'Monoclinic' changed to 'monoclinic'
according to '/home/saulius/struct/CIF-dictionaries/cif_core.dic'
dictionary named 'cif_core.dic' version 2.4.1 from 2010-06-29.

Automatic conversion script
Id: cif_fix_enum 1555 2011-01-17 13:19:09Z saulius 
;
_cod_original_cell_volume 6902(5)
_cod_original_sg_symbol_H-M C2/c
_cod_database_code 7151777

loop_
_symmetry_equiv_pos_as_xyz
'x, y, z'
'-x, y, -z+1/2'
'x+1/2, y+1/2, z'
'-x+1/2, y+1/2, -z+1/2'
'-x, -y, -z'
'x, -y, z-1/2'
'-x+1/2, -y+1/2, -z'
'x+1/2, -y+1/2, z-1/2'

loop_
_atom_site_label
_atom_site_type_symbol
_atom_site_fract_x
_atom_site_fract_y
_atom_site_fract_z
_atom_site_U_iso_or_equiv
_atom_site_adp_type
_atom_site_occupancy
_atom_site_symmetry_multiplicity
_atom_site_calc_flag
_atom_site_refinement_flags
_atom_site_disorder_assembly
_atom_site_disorder_group
C1 C 0.40382(18) 0.3144(6) 0.2609(2) 0.0392(13) Uani 1 1 d . . .
C2 C 0.40483(17) 0.2389(6) 0.2143(2) 0.0375(12) Uani 1 1 d . . .
C3 C 0.44373(19) 0.2011(6) 0.2228(3) 0.0441(13) Uani 1 1 d . . .
H3 H 0.4745 0.2174 0.2629 0.053 Uiso 1 1 calc R . .
C4 C 0.42944(18) 0.1373(6) 0.1637(3) 0.0447(13) Uani 1 1 d . . .
H4 H 0.4484 0.1026 0.1554 0.054 Uiso 1 1 calc R . .
C5 C 0.38091(17) 0.1317(5) 0.1167(3) 0.0357(12) Uani 1 1 d . . .
C6 C 0.35199(17) 0.0733(5) 0.0496(2) 0.0324(11) Uani 1 1 d . . .
C7 C 0.30525(17) 0.0523(5) 0.0102(2) 0.0313(11) Uani 1 1 d . . .
C8 C 0.27469(18) 0.0024(5) -0.0611(2) 0.0357(12) Uani 1 1 d . . .
H8 H 0.2827 -0.0128 -0.0883 0.043 Uiso 1 1 calc R . .
C9 C 0.23323(18) -0.0180(5) -0.0812(2) 0.0326(11) Uani 1 1 d . . .
H9 H 0.2065 -0.0494 -0.1250 0.039 Uiso 1 1 calc R . .
C10 C 0.23793(17) 0.0178(5) -0.0220(2) 0.0297(11) Uani 1 1 d . . .
C11 C 0.20224(16) -0.0021(5) -0.0212(2) 0.0315(11) Uani 1 1 d . . .
C12 C 0.20375(17) 0.0478(5) 0.0321(2) 0.0326(11) Uani 1 1 d . . .
C13 C 0.17022(17) 0.0267(5) 0.0388(2) 0.0349(12) Uani 1 1 d . . .
H13 H 0.1430 -0.0289 0.0086 0.042 Uiso 1 1 calc R . .
C14 C 0.18402(18) 0.0998(5) 0.0958(2) 0.0370(12) Uani 1 1 d . . .
H14 H 0.1678 0.1065 0.1115 0.044 Uiso 1 1 calc R . .
C15 C 0.22691(17) 0.1642(5) 0.1274(2) 0.0343(12) Uani 1 1 d . . .
C16 C 0.25282(17) 0.2530(5) 0.1865(2) 0.0348(12) Uani 1 1 d . . .
C17 C 0.29650(19) 0.3074(5) 0.2185(2) 0.0371(12) Uani 1 1 d . . .
C18 C 0.31804(19) 0.4234(6) 0.2697(3) 0.0416(13) Uani 1 1 d . . .
H18 H 0.3060 0.4742 0.2868 0.050 Uiso 1 1 calc R . .
C19 C 0.35837(19) 0.4431(6) 0.2873(3) 0.0405(13) Uani 1 1 d . . .
C20 C 0.36393(18) 0.3404(6) 0.2499(2) 0.0395(13) Uani 1 1 d . . .
C21 C 0.44813(18) 0.3595(6) 0.3283(2) 0.0395(13) Uani 1 1 d . . .
C22 C 0.45766(19) 0.3136(6) 0.3878(3) 0.0438(13) Uani 1 1 d . . .
H22 H 0.4365 0.2534 0.3850 0.053 Uiso 1 1 calc R . .
C23 C 0.4980(2) 0.3556(7) 0.4516(3) 0.0496(15) Uani 1 1 d . . .
H23 H 0.5047 0.3208 0.4920 0.060 Uiso 1 1 calc R . .
C24 C 0.52854(19) 0.4476(7) 0.4568(3) 0.0503(15) Uani 1 1 d . . .
H24 H 0.5557 0.4780 0.5003 0.060 Uiso 1 1 calc R . .
C25 C 0.51900(18) 0.4944(7) 0.3979(3) 0.0487(14) Uani 1 1 d . . .
H25 H 0.5396 0.5582 0.4009 0.058 Uiso 1 1 calc R . .
C26 C 0.47968(18) 0.4494(7) 0.3343(3) 0.0490(15) Uani 1 1 d . . .
H26 H 0.4741 0.4801 0.2942 0.059 Uiso 1 1 calc R . .
C27 C 0.37346(17) 0.0228(5) 0.0212(2) 0.0369(12) Uani 1 1 d . . .
C28 C 0.39875(17) 0.1180(6) 0.0151(3) 0.0397(13) Uani 1 1 d . . .
H28 H 0.4028 0.2175 0.0296 0.048 Uiso 1 1 calc R . .
C29 C 0.41788(19) 0.0703(6) -0.0114(3) 0.0458(14) Uani 1 1 d . . .
H29 H 0.4347 0.1371 -0.0156 0.055 Uiso 1 1 calc R . .
C30 C 0.4127(2) -0.0746(7) -0.0321(3) 0.0534(15) Uani 1 1 d . . .
H30 H 0.4262 -0.1075 -0.0502 0.064 Uiso 1 1 calc R . .
C31 C 0.3880(2) -0.1713(6) -0.0264(3) 0.0527(15) Uani 1 1 d . . .
H31 H 0.3842 -0.2708 -0.0409 0.063 Uiso 1 1 calc R . .
C32 C 0.3688(2) -0.1227(6) 0.0006(3) 0.0458(14) Uani 1 1 d . . .
H32 H 0.3522 -0.1900 0.0050 0.055 Uiso 1 1 calc R . .
C33 C 0.16075(17) -0.0816(5) -0.0791(2) 0.0340(12) Uani 1 1 d . . .
C34 C 0.16414(19) -0.2192(5) -0.1009(3) 0.0386(12) Uani 1 1 d . . .
H34 H 0.1932 -0.2613 -0.0783 0.046 Uiso 1 1 calc R . .
C35 C 0.1257(2) -0.2932(6) -0.1548(3) 0.0433(14) Uani 1 1 d . . .
H35 H 0.1287 -0.3839 -0.1698 0.052 Uiso 1 1 calc R . .
C36 C 0.0830(2) -0.2380(6) -0.1872(3) 0.0480(15) Uani 1 1 d . . .
H36 H 0.0567 -0.2910 -0.2237 0.058 Uiso 1 1 calc R . .
C37 C 0.07870(19) -0.1033(6) -0.1660(3) 0.0435(14) Uani 1 1 d . . .
H37 H 0.0494 -0.0649 -0.1877 0.052 Uiso 1 1 calc R . .
C38 C 0.11699(17) -0.0253(5) -0.1135(2) 0.0362(12) Uani 1 1 d . . .
H38 H 0.1136 0.0679 -0.1005 0.043 Uiso 1 1 calc R . .
C39 C 0.23267(18) 0.2942(5) 0.2180(2) 0.0364(12) Uani 1 1 d . . .
C40 C 0.19105(18) 0.3701(6) 0.1794(3) 0.0412(13) Uani 1 1 d . . .
H40 H 0.1753 0.3946 0.1329 0.049 Uiso 1 1 calc R . .
C41 C 0.17298(19) 0.4089(6) 0.2091(3) 0.0453(14) Uani 1 1 d . . .
H41 H 0.1446 0.4589 0.1827 0.054 Uiso 1 1 calc R . .
C42 C 0.1960(2) 0.3753(6) 0.2772(3) 0.0488(15) Uani 1 1 d . . .
H42 H 0.1837 0.4041 0.2975 0.059 Uiso 1 1 calc R . .
C43 C 0.2367(2) 0.3000(6) 0.3154(3) 0.0481(15) Uani 1 1 d . . .
H43 H 0.2523 0.2762 0.3619 0.058 Uiso 1 1 calc R . .
C44 C 0.25514(19) 0.2587(6) 0.2861(3) 0.0424(13) Uani 1 1 d . . .
H44 H 0.2831 0.2062 0.3125 0.051 Uiso 1 1 calc R . .
N5 N 0.38710(16) 0.5705(5) 0.3270(2) 0.0471(12) Uani 1 1 d . . .
N1 N 0.36790(14) 0.1914(4) 0.1501(2) 0.0371(10) Uani 1 1 d . . .
H1 H 0.3396 0.1983 0.1327 0.045 Uiso 1 1 calc R . .
N2 N 0.28139(13) 0.0646(4) 0.03182(19) 0.0307(9) Uani 1 1 d . . .
N3 N 0.23823(14) 0.1285(4) 0.08799(19) 0.0316(9) Uani 1 1 d . . .
H3A H 0.2636 0.1537 0.0974 0.038 Uiso 1 1 calc R . .
N4 N 0.32440(14) 0.2613(5) 0.2062(2) 0.0375(10) Uani 1 1 d . . .
O3 O 0.39114(13) 0.6062(4) 0.37760(19) 0.0581(11) Uani 1 1 d . . .
O4 O 0.40422(14) 0.6399(4) 0.3083(2) 0.0568(11) Uani 1 1 d . . .
O1 O 0.4538(3) 0.9100(8) 0.3958(4) 0.130(2) Uani 1 1 d . . .
H1A H 0.4404 0.8285 0.3851 0.195 Uiso 1 1 calc R . .
C46 C 0.4682(3) 0.9305(9) 0.3596(4) 0.097(3) Uani 1 1 d . . .
H46A H 0.4890 1.0148 0.3786 0.145 Uiso 1 1 calc R . .
H46B H 0.4419 0.9494 0.3114 0.145 Uiso 1 1 calc R . .
H46C H 0.4840 0.8417 0.3632 0.145 Uiso 1 1 calc R . .

loop_
_atom_site_aniso_label
_atom_site_aniso_U_11
_atom_site_aniso_U_22
_atom_site_aniso_U_33
_atom_site_aniso_U_23
_atom_site_aniso_U_13
_atom_site_aniso_U_12
C1 0.042(3) 0.045(3) 0.031(3) 0.006(2) 0.024(3) 0.002(2)
C2 0.038(3) 0.047(3) 0.028(3) -0.002(2) 0.021(3) -0.003(2)
C3 0.044(3) 0.054(4) 0.030(3) 0.004(3) 0.023(3) 0.006(3)
C4 0.047(3) 0.052(4) 0.041(3) 0.002(3) 0.031(3) 0.008(3)
C5 0.044(3) 0.030(3) 0.036(3) 0.004(2) 0.028(3) 0.006(2)
C6 0.046(3) 0.028(3) 0.031(3) 0.006(2) 0.028(3) 0.004(2)
C7 0.052(3) 0.020(2) 0.030(3) 0.003(2) 0.030(3) 0.004(2)
C8 0.055(3) 0.028(3) 0.031(3) 0.001(2) 0.031(3) 0.001(2)
C9 0.049(3) 0.023(3) 0.032(3) 0.000(2) 0.029(3) -0.001(2)
C10 0.048(3) 0.019(2) 0.029(3) 0.003(2) 0.028(3) 0.004(2)
C11 0.043(3) 0.026(3) 0.027(3) 0.003(2) 0.024(2) 0.004(2)
C12 0.042(3) 0.026(3) 0.025(3) 0.000(2) 0.020(2) 0.002(2)
C13 0.041(3) 0.035(3) 0.031(3) -0.001(2) 0.025(3) 0.000(2)
C14 0.043(3) 0.041(3) 0.031(3) 0.000(2) 0.026(3) 0.003(2)
C15 0.044(3) 0.037(3) 0.028(3) 0.001(2) 0.026(3) 0.005(2)
C16 0.047(3) 0.037(3) 0.027(3) -0.001(2) 0.027(3) 0.001(2)
C17 0.054(3) 0.035(3) 0.027(3) 0.001(2) 0.029(3) 0.005(3)
C18 0.049(3) 0.046(3) 0.033(3) -0.003(2) 0.028(3) -0.005(3)
C19 0.047(3) 0.040(3) 0.030(3) -0.007(2) 0.023(3) 0.000(3)
C20 0.051(3) 0.042(3) 0.030(3) 0.001(2) 0.029(3) 0.000(3)
C21 0.045(3) 0.049(3) 0.028(3) 0.000(2) 0.025(3) 0.000(3)
C22 0.051(3) 0.050(3) 0.032(3) 0.002(2) 0.028(3) -0.003(3)
C23 0.058(4) 0.062(4) 0.026(3) 0.003(3) 0.026(3) 0.003(3)
C24 0.045(3) 0.068(4) 0.032(3) -0.010(3) 0.023(3) -0.006(3)
C25 0.041(3) 0.066(4) 0.036(3) 0.000(3) 0.023(3) -0.003(3)
C26 0.051(3) 0.067(4) 0.033(3) 0.004(3) 0.030(3) -0.005(3)
C27 0.046(3) 0.038(3) 0.032(3) 0.002(2) 0.029(3) 0.004(2)
C28 0.048(3) 0.039(3) 0.042(3) -0.002(2) 0.034(3) -0.001(3)
C29 0.055(4) 0.051(4) 0.046(3) -0.003(3) 0.039(3) -0.002(3)
C30 0.064(4) 0.059(4) 0.056(4) 0.000(3) 0.048(3) 0.008(3)
C31 0.074(4) 0.042(3) 0.061(4) 0.000(3) 0.052(4) 0.007(3)
C32 0.066(4) 0.035(3) 0.047(3) 0.002(3) 0.042(3) 0.004(3)
C33 0.047(3) 0.037(3) 0.025(3) 0.000(2) 0.027(3) -0.002(2)
C34 0.057(3) 0.032(3) 0.034(3) -0.001(2) 0.034(3) -0.002(3)
C35 0.065(4) 0.038(3) 0.038(3) -0.009(3) 0.039(3) -0.013(3)
C36 0.067(4) 0.050(4) 0.035(3) -0.011(3) 0.037(3) -0.018(3)
C37 0.046(3) 0.057(4) 0.030(3) 0.003(3) 0.027(3) -0.001(3)
C38 0.052(3) 0.033(3) 0.029(3) -0.001(2) 0.028(3) -0.002(2)
C39 0.053(3) 0.036(3) 0.031(3) -0.010(2) 0.032(3) -0.012(2)
C40 0.047(3) 0.045(3) 0.036(3) -0.006(3) 0.030(3) 0.001(3)
C41 0.046(3) 0.051(4) 0.043(3) -0.005(3) 0.032(3) 0.002(3)
C42 0.066(4) 0.049(4) 0.053(4) -0.018(3) 0.048(4) -0.013(3)
C43 0.076(4) 0.046(3) 0.037(3) -0.013(3) 0.044(3) -0.019(3)
C44 0.052(3) 0.045(3) 0.030(3) -0.003(2) 0.027(3) -0.002(3)
N5 0.053(3) 0.049(3) 0.042(3) -0.001(2) 0.032(3) 0.004(2)
N1 0.043(3) 0.045(3) 0.031(2) -0.001(2) 0.027(2) 0.001(2)
N2 0.041(2) 0.029(2) 0.028(2) 0.0035(18) 0.025(2) 0.0048(19)
N3 0.041(2) 0.029(2) 0.027(2) 0.0011(18) 0.023(2) 0.0034(19)
N4 0.042(3) 0.040(3) 0.027(2) -0.0020(19) 0.021(2) -0.004(2)
O3 0.064(3) 0.070(3) 0.038(2) -0.014(2) 0.033(2) 0.001(2)
O4 0.068(3) 0.052(3) 0.064(3) -0.001(2) 0.049(3) -0.004(2)
O1 0.164(7) 0.128(6) 0.153(6) -0.025(5) 0.128(6) -0.030(5)
C46 0.154(8) 0.077(5) 0.098(6) -0.019(5) 0.099(7) -0.031(5)

loop_
_atom_type_symbol
_atom_type_description
_atom_type_scat_dispersion_real
_atom_type_scat_dispersion_imag
_atom_type_scat_source
C C 0.0033 0.0016 'International Tables Vol C Tables 4.2.6.8 and 6.1.1.4'
H H 0.0000 0.0000 'International Tables Vol C Tables 4.2.6.8 and 6.1.1.4'
N N 0.0061 0.0033 'International Tables Vol C Tables 4.2.6.8 and 6.1.1.4'
O O 0.0106 0.0060 'International Tables Vol C Tables 4.2.6.8 and 6.1.1.4'

loop_
_geom_angle_atom_site_label_1
_geom_angle_atom_site_label_2
_geom_angle_atom_site_label_3
_geom_angle
_geom_angle_site_symmetry_1
_geom_angle_site_symmetry_3
_geom_angle_publ_flag
C20 C1 C2 123.8(5) . . ?
C20 C1 C21 118.0(4) . . ?
C2 C1 C21 118.1(5) . . ?
N1 C2 C1 126.3(5) . . ?
N1 C2 C3 106.1(4) . . ?
C1 C2 C3 127.5(5) . . ?
C4 C3 C2 108.5(5) . . ?
C4 C3 H3 125.8 . . ?
C2 C3 H3 125.8 . . ?
C3 C4 C5 108.0(5) . . ?
C3 C4 H4 126.0 . . ?
C5 C4 H4 126.0 . . ?
N1 C5 C6 126.6(5) . . ?
N1 C5 C4 106.2(4) . . ?
C6 C5 C4 127.1(4) . . ?
C7 C6 C5 123.7(4) . . ?
C7 C6 C27 118.6(4) . . ?
C5 C6 C27 117.6(4) . . ?
N2 C7 C6 126.8(4) . . ?
N2 C7 C8 109.3(4) . . ?
C6 C7 C8 123.8(4) . . ?
C9 C8 C7 108.0(4) . . ?
C9 C8 H8 126.0 . . ?
C7 C8 H8 126.0 . . ?
C8 C9 C10 105.7(5) . . ?
C8 C9 H9 127.1 . . ?
C10 C9 H9 127.1 . . ?
N2 C10 C11 126.4(4) . . ?
N2 C10 C9 110.9(4) . . ?
C11 C10 C9 122.6(4) . . ?
C10 C11 C12 124.0(4) . . ?
C10 C11 C33 118.6(4) . . ?
C12 C11 C33 117.3(4) . . ?
N3 C12 C11 125.6(4) . . ?
N3 C12 C13 106.5(4) . . ?
C11 C12 C13 127.9(4) . . ?
C14 C13 C12 108.6(4) . . ?
C14 C13 H13 125.7 . . ?
C12 C13 H13 125.7 . . ?
C13 C14 C15 107.6(4) . . ?
C13 C14 H14 126.2 . . ?
C15 C14 H14 126.2 . . ?
N3 C15 C16 125.7(4) . . ?
N3 C15 C14 107.6(4) . . ?
C16 C15 C14 126.6(4) . . ?
C17 C16 C15 124.7(4) . . ?
C17 C16 C39 117.0(4) . . ?
C15 C16 C39 118.3(4) . . ?
N4 C17 C16 126.2(4) . . ?
N4 C17 C18 110.9(5) . . ?
C16 C17 C18 123.0(5) . . ?
C19 C18 C17 104.9(5) . . ?
C19 C18 H18 127.5 . . ?
C17 C18 H18 127.5 . . ?
C18 C19 C20 110.0(5) . . ?
C18 C19 N5 122.4(5) . . ?
C20 C19 N5 126.3(5) . . ?
N4 C20 C1 125.2(5) . . ?
N4 C20 C19 107.7(4) . . ?
C1 C20 C19 126.8(5) . . ?
C22 C21 C26 118.4(5) . . ?
C22 C21 C1 118.3(5) . . ?
C26 C21 C1 123.3(4) . . ?
C21 C22 C23 120.3(5) . . ?
C21 C22 H22 119.8 . . ?
C23 C22 H22 119.8 . . ?
C24 C23 C22 120.7(5) . . ?
C24 C23 H23 119.7 . . ?
C22 C23 H23 119.7 . . ?
C25 C24 C23 119.1(5) . . ?
C25 C24 H24 120.4 . . ?
C23 C24 H24 120.4 . . ?
C24 C25 C26 120.6(5) . . ?
C24 C25 H25 119.7 . . ?
C26 C25 H25 119.7 . . ?
C25 C26 C21 120.9(5) . . ?
C25 C26 H26 119.6 . . ?
C21 C26 H26 119.6 . . ?
C32 C27 C28 117.9(5) . . ?
C32 C27 C6 120.3(4) . . ?
C28 C27 C6 121.9(4) . . ?
C29 C28 C27 121.1(5) . . ?
C29 C28 H28 119.4 . . ?
C27 C28 H28 119.4 . . ?
C28 C29 C30 120.2(5) . . ?
C28 C29 H29 119.9 . . ?
C30 C29 H29 119.9 . . ?
C31 C30 C29 119.9(5) . . ?
C31 C30 H30 120.1 . . ?
C29 C30 H30 120.1 . . ?
C30 C31 C32 119.6(5) . . ?
C30 C31 H31 120.2 . . ?
C32 C31 H31 120.2 . . ?
C31 C32 C27 121.2(5) . . ?
C31 C32 H32 119.4 . . ?
C27 C32 H32 119.4 . . ?
C38 C33 C34 117.5(5) . . ?
C38 C33 C11 122.0(4) . . ?
C34 C33 C11 120.5(5) . . ?
C35 C34 C33 120.7(5) . . ?
C35 C34 H34 119.7 . . ?
C33 C34 H34 119.7 . . ?
C36 C35 C34 121.2(5) . . ?
C36 C35 H35 119.4 . . ?
C34 C35 H35 119.4 . . ?
C35 C36 C37 119.2(5) . . ?
C35 C36 H36 120.4 . . ?
C37 C36 H36 120.4 . . ?
C38 C37 C36 120.3(5) . . ?
C38 C37 H37 119.8 . . ?
C36 C37 H37 119.8 . . ?
C37 C38 C33 121.1(5) . . ?
C37 C38 H38 119.5 . . ?
C33 C38 H38 119.5 . . ?
C44 C39 C40 119.2(4) . . ?
C44 C39 C16 120.5(5) . . ?
C40 C39 C16 120.3(4) . . ?
C41 C40 C39 119.9(5) . . ?
C41 C40 H40 120.0 . . ?
C39 C40 H40 120.0 . . ?
C40 C41 C42 120.5(5) . . ?
C40 C41 H41 119.7 . . ?
C42 C41 H41 119.7 . . ?
C43 C42 C41 119.9(5) . . ?
C43 C42 H42 120.0 . . ?
C41 C42 H42 120.0 . . ?
C42 C43 C44 120.2(5) . . ?
C42 C43 H43 119.9 . . ?
C44 C43 H43 119.9 . . ?
C43 C44 C39 120.2(5) . . ?
C43 C44 H44 119.9 . . ?
C39 C44 H44 119.9 . . ?
O4 N5 O3 123.5(5) . . ?
O4 N5 C19 119.6(4) . . ?
O3 N5 C19 116.9(4) . . ?
C5 N1 C2 111.1(4) . . ?
C5 N1 H1 124.5 . . ?
C2 N1 H1 124.5 . . ?
C7 N2 C10 106.0(4) . . ?
C12 N3 C15 109.5(4) . . ?
C12 N3 H3A 125.2 . . ?
C15 N3 H3A 125.2 . . ?
C20 N4 C17 106.4(4) . . ?
C46 O1 H1A 109.5 . . ?
O1 C46 H46A 109.5 . . ?
O1 C46 H46B 109.5 . . ?
H46A C46 H46B 109.5 . . ?
O1 C46 H46C 109.5 . . ?
H46A C46 H46C 109.5 . . ?
H46B C46 H46C 109.5 . . ?

loop_
_geom_bond_atom_site_label_1
_geom_bond_atom_site_label_2
_geom_bond_distance
_geom_bond_site_symmetry_2
_geom_bond_publ_flag
C1 C20 1.404(7) . ?
C1 C2 1.409(7) . ?
C1 C21 1.497(7) . ?
C2 N1 1.371(6) . ?
C2 C3 1.423(7) . ?
C3 C4 1.366(7) . ?
C3 H3 0.9500 . ?
C4 C5 1.429(7) . ?
C4 H4 0.9500 . ?
C5 N1 1.368(6) . ?
C5 C6 1.414(7) . ?
C6 C7 1.399(7) . ?
C6 C27 1.501(6) . ?
C7 N2 1.369(5) . ?
C7 C8 1.463(6) . ?
C8 C9 1.346(7) . ?
C8 H8 0.9500 . ?
C9 C10 1.454(6) . ?
C9 H9 0.9500 . ?
C10 N2 1.377(6) . ?
C10 C11 1.415(6) . ?
C11 C12 1.417(6) . ?
C11 C33 1.484(7) . ?
C12 N3 1.372(6) . ?
C12 C13 1.439(6) . ?
C13 C14 1.365(6) . ?
C13 H13 0.9500 . ?
C14 C15 1.419(7) . ?
C14 H14 0.9500 . ?
C15 N3 1.388(5) . ?
C15 C16 1.407(7) . ?
C16 C17 1.407(7) . ?
C16 C39 1.503(6) . ?
C17 N4 1.381(6) . ?
C17 C18 1.452(7) . ?
C18 C19 1.330(7) . ?
C18 H18 0.9500 . ?
C19 C20 1.459(7) . ?
C19 N5 1.462(7) . ?
C20 N4 1.372(6) . ?
C21 C22 1.390(7) . ?
C21 C26 1.396(7) . ?
C22 C23 1.393(7) . ?
C22 H22 0.9500 . ?
C23 C24 1.385(8) . ?
C23 H23 0.9500 . ?
C24 C25 1.377(7) . ?
C24 H24 0.9500 . ?
C25 C26 1.383(7) . ?
C25 H25 0.9500 . ?
C26 H26 0.9500 . ?
C27 C32 1.391(7) . ?
C27 C28 1.394(7) . ?
C28 C29 1.373(6) . ?
C28 H28 0.9500 . ?
C29 C30 1.384(8) . ?
C29 H29 0.9500 . ?
C30 C31 1.379(8) . ?
C30 H30 0.9500 . ?
C31 C32 1.387(7) . ?
C31 H31 0.9500 . ?
C32 H32 0.9500 . ?
C33 C38 1.404(7) . ?
C33 C34 1.412(7) . ?
C34 C35 1.378(7) . ?
C34 H34 0.9500 . ?
C35 C36 1.376(8) . ?
C35 H35 0.9500 . ?
C36 C37 1.393(8) . ?
C36 H36 0.9500 . ?
C37 C38 1.384(7) . ?
C37 H37 0.9500 . ?
C38 H38 0.9500 . ?
C39 C44 1.396(7) . ?
C39 C40 1.406(7) . ?
C40 C41 1.386(6) . ?
C40 H40 0.9500 . ?
C41 C42 1.389(7) . ?
C41 H41 0.9500 . ?
C42 C43 1.381(8) . ?
C42 H42 0.9500 . ?
C43 C44 1.395(7) . ?
C43 H43 0.9500 . ?
C44 H44 0.9500 . ?
N5 O4 1.224(5) . ?
N5 O3 1.253(5) . ?
N1 H1 0.8800 . ?
N3 H3A 0.8800 . ?
O1 C46 1.385(8) . ?
O1 H1A 0.8400 . ?
C46 H46A 0.9800 . ?
C46 H46B 0.9800 . ?
C46 H46C 0.9800 . ?

loop_
_geom_hbond_atom_site_label_D
_geom_hbond_atom_site_label_H
_geom_hbond_atom_site_label_A
_geom_hbond_distance_DH
_geom_hbond_distance_HA
_geom_hbond_distance_DA
_geom_hbond_angle_DHA
_geom_hbond_site_symmetry_A
O1 H1A O4 0.84 2.28 3.021(8) 147.7 .

loop_
_geom_torsion_atom_site_label_1
_geom_torsion_atom_site_label_2
_geom_torsion_atom_site_label_3
_geom_torsion_atom_site_label_4
_geom_torsion
_geom_torsion_site_symmetry_1
_geom_torsion_site_symmetry_2
_geom_torsion_site_symmetry_3
_geom_torsion_site_symmetry_4
_geom_torsion_publ_flag
C20 C1 C2 N1 5.9(8) . . . . ?
C21 C1 C2 N1 -178.8(5) . . . . ?
C20 C1 C2 C3 -176.5(5) . . . . ?
C21 C1 C2 C3 -1.2(8) . . . . ?
N1 C2 C3 C4 2.0(6) . . . . ?
C1 C2 C3 C4 -176.0(5) . . . . ?
C2 C3 C4 C5 -0.7(6) . . . . ?
C3 C4 C5 N1 -0.8(6) . . . . ?
C3 C4 C5 C6 -179.4(5) . . . . ?
N1 C5 C6 C7 -8.0(8) . . . . ?
C4 C5 C6 C7 170.3(5) . . . . ?
N1 C5 C6 C27 175.9(4) . . . . ?
C4 C5 C6 C27 -5.8(7) . . . . ?
C5 C6 C7 N2 -9.4(7) . . . . ?
C27 C6 C7 N2 166.7(4) . . . . ?
C5 C6 C7 C8 175.2(4) . . . . ?
C27 C6 C7 C8 -8.7(7) . . . . ?
N2 C7 C8 C9 -1.4(5) . . . . ?
C6 C7 C8 C9 174.7(4) . . . . ?
C7 C8 C9 C10 -0.5(5) . . . . ?
C8 C9 C10 N2 2.3(5) . . . . ?
C8 C9 C10 C11 -174.6(4) . . . . ?
N2 C10 C11 C12 11.4(7) . . . . ?
C9 C10 C11 C12 -172.1(4) . . . . ?
N2 C10 C11 C33 -167.7(4) . . . . ?
C9 C10 C11 C33 8.7(6) . . . . ?
C10 C11 C12 N3 3.9(7) . . . . ?
C33 C11 C12 N3 -177.0(4) . . . . ?
C10 C11 C12 C13 -176.8(4) . . . . ?
C33 C11 C12 C13 2.3(7) . . . . ?
N3 C12 C13 C14 2.8(5) . . . . ?
C11 C12 C13 C14 -176.6(5) . . . . ?
C12 C13 C14 C15 -1.9(5) . . . . ?
C13 C14 C15 N3 0.2(5) . . . . ?
C13 C14 C15 C16 178.1(5) . . . . ?
N3 C15 C16 C17 -6.5(8) . . . . ?
C14 C15 C16 C17 176.0(5) . . . . ?
N3 C15 C16 C39 173.1(4) . . . . ?
C14 C15 C16 C39 -4.4(7) . . . . ?
C15 C16 C17 N4 -13.4(8) . . . . ?
C39 C16 C17 N4 167.0(4) . . . . ?
C15 C16 C17 C18 166.1(5) . . . . ?
C39 C16 C17 C18 -13.5(7) . . . . ?
N4 C17 C18 C19 -0.6(6) . . . . ?
C16 C17 C18 C19 179.8(5) . . . . ?
C17 C18 C19 C20 -1.2(6) . . . . ?
C17 C18 C19 N5 166.9(5) . . . . ?
C2 C1 C20 N4 21.6(8) . . . . ?
C21 C1 C20 N4 -153.6(5) . . . . ?
C2 C1 C20 C19 -165.7(5) . . . . ?
C21 C1 C20 C19 19.1(8) . . . . ?
C18 C19 C20 N4 2.6(6) . . . . ?
N5 C19 C20 N4 -164.9(5) . . . . ?
C18 C19 C20 C1 -171.1(5) . . . . ?
N5 C19 C20 C1 21.4(8) . . . . ?
C20 C1 C21 C22 50.9(7) . . . . ?
C2 C1 C21 C22 -124.6(5) . . . . ?
C20 C1 C21 C26 -126.9(6) . . . . ?
C2 C1 C21 C26 57.5(7) . . . . ?
C26 C21 C22 C23 -0.7(8) . . . . ?
C1 C21 C22 C23 -178.7(5) . . . . ?
C21 C22 C23 C24 2.2(9) . . . . ?
C22 C23 C24 C25 -1.6(9) . . . . ?
C23 C24 C25 C26 -0.5(9) . . . . ?
C24 C25 C26 C21 2.0(9) . . . . ?
C22 C21 C26 C25 -1.4(8) . . . . ?
C1 C21 C26 C25 176.4(5) . . . . ?
C7 C6 C27 C32 -55.5(6) . . . . ?
C5 C6 C27 C32 120.8(6) . . . . ?
C7 C6 C27 C28 125.0(5) . . . . ?
C5 C6 C27 C28 -58.6(6) . . . . ?
C32 C27 C28 C29 1.1(8) . . . . ?
C6 C27 C28 C29 -179.5(5) . . . . ?
C27 C28 C29 C30 -0.7(8) . . . . ?
C28 C29 C30 C31 0.4(9) . . . . ?
C29 C30 C31 C32 -0.5(9) . . . . ?
C30 C31 C32 C27 0.9(9) . . . . ?
C28 C27 C32 C31 -1.2(8) . . . . ?
C6 C27 C32 C31 179.4(5) . . . . ?
C10 C11 C33 C38 -130.8(5) . . . . ?
C12 C11 C33 C38 50.0(6) . . . . ?
C10 C11 C33 C34 49.9(6) . . . . ?
C12 C11 C33 C34 -129.3(5) . . . . ?
C38 C33 C34 C35 1.0(7) . . . . ?
C11 C33 C34 C35 -179.7(4) . . . . ?
C33 C34 C35 C36 -2.3(7) . . . . ?
C34 C35 C36 C37 1.4(8) . . . . ?
C35 C36 C37 C38 0.8(7) . . . . ?
C36 C37 C38 C33 -2.1(7) . . . . ?
C34 C33 C38 C37 1.2(7) . . . . ?
C11 C33 C38 C37 -178.1(4) . . . . ?
C17 C16 C39 C44 -57.9(6) . . . . ?
C15 C16 C39 C44 122.5(5) . . . . ?
C17 C16 C39 C40 121.7(5) . . . . ?
C15 C16 C39 C40 -57.9(6) . . . . ?
C44 C39 C40 C41 0.2(8) . . . . ?
C16 C39 C40 C41 -179.4(5) . . . . ?
C39 C40 C41 C42 0.9(8) . . . . ?
C40 C41 C42 C43 -1.3(8) . . . . ?
C41 C42 C43 C44 0.6(8) . . . . ?
C42 C43 C44 C39 0.5(8) . . . . ?
C40 C39 C44 C43 -0.9(8) . . . . ?
C16 C39 C44 C43 178.7(5) . . . . ?
C18 C19 N5 O4 -132.5(5) . . . . ?
C20 C19 N5 O4 33.6(8) . . . . ?
C18 C19 N5 O3 44.5(7) . . . . ?
C20 C19 N5 O3 -149.4(5) . . . . ?
C6 C5 N1 C2 -179.3(5) . . . . ?
C4 C5 N1 C2 2.1(5) . . . . ?
C1 C2 N1 C5 175.5(5) . . . . ?
C3 C2 N1 C5 -2.5(6) . . . . ?
C6 C7 N2 C10 -173.2(4) . . . . ?
C8 C7 N2 C10 2.7(5) . . . . ?
C11 C10 N2 C7 173.6(4) . . . . ?
C9 C10 N2 C7 -3.1(5) . . . . ?
C11 C12 N3 C15 176.7(4) . . . . ?
C13 C12 N3 C15 -2.7(5) . . . . ?
C16 C15 N3 C12 -176.3(5) . . . . ?
C14 C15 N3 C12 1.6(5) . . . . ?
C1 C20 N4 C17 171.0(5) . . . . ?
C19 C20 N4 C17 -2.8(5) . . . . ?
C16 C17 N4 C20 -178.2(5) . . . . ?
C18 C17 N4 C20 2.2(5) . . . . ?
